data_4337696
loop_
_publ_author_name
'Hattori, Yohei'
'Nishikawa, Michihiro'
'Kusamoto, Tetsuro'
'Kume, Shoko'
'Nishihara, Hiroshi'

_publ_section_title
;
 Regulation of the rate of dinucleation of a monocopper(i) complex
 containing bipyrimidine rotary units by restricted double pyrimidine
 rotation.
;
_journal_issue 6
_journal_name_full 'Inorganic chemistry'
_journal_page_first 2831
_journal_page_last 2840
_journal_paper_doi 10.1021/ic500074c
_journal_volume 53
_journal_year 2014
_chemical_formula_sum 'C84 H70 B2 Cl4 Cu2 F8 N4 O2 P4'
_chemical_formula_weight 1733.82
_space_group_IT_number 14
_symmetry_cell_setting monoclinic
_symmetry_space_group_name_Hall '-P 2ybc'
_symmetry_space_group_name_H-M 'P 1 21/c 1'
_audit_creation_date 2012-05-29T18:05:15-00:00
_audit_creation_method 'WinGX routine CIF_UPDATE'
_cell_angle_alpha 90
_cell_angle_beta 90.533(2)
_cell_angle_gamma 90
_cell_formula_units_Z 2
_cell_length_a 10.7259(17)
_cell_length_b 16.573(3)
_cell_length_c 22.259(4)
_cell_measurement_reflns_used 11549
_cell_measurement_temperature 113(2)
_cell_measurement_theta_max 27.4835
_cell_measurement_theta_min 3.008
_cell_volume 3956.6(12)
_computing_cell_refinement 'CrystalClear (Rigaku/MSC Inc., 2006)'
_computing_data_collection 'CrystalClear (Rigaku/MSC Inc., 2006)'
_computing_data_reduction 'CrystalClear (Rigaku/MSC Inc., 2006)'
_computing_structure_refinement 'SHELXL-97 (Sheldrick, 1997)'
_computing_structure_solution
;
        ????
;
_diffrn_ambient_temperature 113
_diffrn_detector_area_resol_mean 28.5714
_diffrn_measured_fraction_theta_full 0.98
_diffrn_measured_fraction_theta_max 0.98
_diffrn_measurement_device
;
        Saturn724 (4x4 bin mode)
;
_diffrn_measurement_method dtprofit.ref
_diffrn_radiation_type MoK\a
_diffrn_radiation_wavelength 0.7107
_diffrn_reflns_av_R_equivalents 0.0242
_diffrn_reflns_limit_h_max 13
_diffrn_reflns_limit_h_min -13
_diffrn_reflns_limit_k_max 19
_diffrn_reflns_limit_k_min -21
_diffrn_reflns_limit_l_max 29
_diffrn_reflns_limit_l_min -27
_diffrn_reflns_number 31158
_diffrn_reflns_theta_full 27.72
_diffrn_reflns_theta_max 27.72
_diffrn_reflns_theta_min 3.06
_exptl_absorpt_coefficient_mu 0.823
_exptl_absorpt_correction_T_max 0.9364
_exptl_absorpt_correction_T_min 0.8385
_exptl_absorpt_correction_type numerical
_exptl_crystal_colour Orange
_exptl_crystal_density_diffrn 1.455
_exptl_crystal_density_method 'not measured'
_exptl_crystal_description Block
_exptl_crystal_F_000 1772
_exptl_crystal_size_max 0.3
_exptl_crystal_size_mid 0.2
_exptl_crystal_size_min 0.1
_refine_diff_density_max 0.699
_refine_diff_density_min -0.762
_refine_ls_extinction_method none
_refine_ls_goodness_of_fit_ref 1.066
_refine_ls_hydrogen_treatment constr
_refine_ls_matrix_type full
_refine_ls_number_parameters 496
_refine_ls_number_reflns 9099
_refine_ls_number_restraints 0
_refine_ls_restrained_S_all 1.066
_refine_ls_R_factor_gt 0.0386
_refine_ls_shift/su_max 0.002
_refine_ls_structure_factor_coef Fsqd
_refine_ls_weighting_details 'calc w=1/[\s^2^(Fo^2^)+(0.0525P)^2^+2.8760P] where P=(Fo^2^+2Fc^2^)/3'
_refine_ls_weighting_scheme calc
_refine_ls_wR_factor_ref 0.1015
_reflns_number_gt 8125
_reflns_number_total 9099
_reflns_threshold_expression >2sigma(I)
_cod_data_source_file ic500074c_si_003.cif
_cod_data_source_block auto
_cod_depositor_comments
;
The following automatic conversions were performed:

'_exptl_absorpt_correction_type' value 'Numerical' changed to
'numerical' according to
/usr/data/users/saulius/crontab/automatic-downloads/current/ACS/lib/dictionaries/cif_core.dic
dictionary named 'cif_core.dic' version 2.4.2 from 2011-04-26.

Automatic conversion script
Id: cif_fix_values 2281 2013-09-26 08:29:07Z andrius 
;
_cod_original_cell_volume 3956.5(11)
_cod_original_sg_symbol_H-M P21/c
_cod_database_code 4337696

loop_
_symmetry_equiv_pos_as_xyz
'x, y, z'
'-x, y+1/2, -z+1/2'
'-x, -y, -z'
'x, -y-1/2, z-1/2'

loop_
_atom_site_label
_atom_site_type_symbol
_atom_site_fract_x
_atom_site_fract_y
_atom_site_fract_z
_atom_site_U_iso_or_equiv
_atom_site_adp_type
_atom_site_occupancy
_atom_site_calc_flag
_atom_site_refinement_flags
Cu01 Cu 0.002149(19) 0.160535(12) 0.539951(9) 0.01641(7) Uani 1 d .
P002 P 0.04873(4) 0.14079(3) 0.63979(2) 0.01640(10) Uani 1 d .
P003 P -0.01743(4) 0.28987(3) 0.51419(2) 0.01783(10) Uani 1 d .
Cl04 Cl 0.56973(8) 0.43632(5) 0.66403(5) 0.0686(2) Uani 1 d .
Cl05 Cl 0.41719(9) 0.54616(5) 0.73437(6) 0.0877(3) Uani 1 d .
F006 F 0.53889(13) 0.32458(9) 0.84250(7) 0.0451(4) Uani 1 d .
O007 O -0.11551(12) 0.28814(7) 0.63587(6) 0.0195(3) Uani 1 d .
F008 F 0.46919(18) 0.34220(11) 0.93833(9) 0.0646(5) Uani 1 d .
F009 F 0.35933(13) 0.39131(12) 0.86038(8) 0.0593(5) Uani 1 d .
F010 F 0.54341(15) 0.44809(11) 0.88613(10) 0.0666(6) Uani 1 d .
N011 N -0.12238(13) 0.06783(8) 0.52236(6) 0.0155(3) Uani 1 d .
N012 N 0.12525(13) 0.07182(9) 0.50441(7) 0.0160(3) Uani 1 d .
C013 C -0.05840(16) 0.17433(11) 0.69796(8) 0.0182(3) Uani 1 d .
C014 C -0.2154(2) 0.40197(13) 0.52241(10) 0.0319(5) Uani 1 d .
H014 H -0.1663 0.4294 0.5517 0.038 Uiso 1 calc R
C015 C -0.22124(17) 0.26739(11) 0.72884(9) 0.0224(4) Uani 1 d .
H015 H -0.2706 0.3139 0.721 0.027 Uiso 1 calc R
C016 C 0.20051(17) 0.17994(11) 0.66269(9) 0.0225(4) Uani 1 d .
C017 C -0.13086(16) 0.24330(11) 0.68865(8) 0.0188(3) Uani 1 d .
C018 C 0.1850(2) 0.28477(13) 0.43823(9) 0.0290(4) Uani 1 d .
H018 H 0.2012 0.2344 0.4571 0.035 Uiso 1 calc R
C019 C 0.1911(2) 0.44038(12) 0.62415(9) 0.0271(4) Uani 1 d .
H019 H 0.2603 0.4758 0.6207 0.033 Uiso 1 calc R
C020 C 0.05392(16) 0.03175(10) 0.65099(8) 0.0179(3) Uani 1 d .
C021 C 0.16380(18) -0.09498(12) 0.64439(9) 0.0250(4) Uani 1 d .
H021 H 0.2399 -0.124 0.6415 0.03 Uiso 1 calc R
C022 C -0.06012(18) -0.09440(11) 0.65096(8) 0.0213(4) Uani 1 d .
H022 H -0.1369 -0.1228 0.6526 0.026 Uiso 1 calc R
C023 C -0.24482(19) 0.29204(13) 0.45380(9) 0.0267(4) Uani 1 d .
H023 H -0.2157 0.2436 0.436 0.032 Uiso 1 calc R
C024 C 0.1352(2) 0.42873(12) 0.38020(9) 0.0318(5) Uani 1 d .
H024 H 0.1172 0.4776 0.3595 0.038 Uiso 1 calc R
C025 C 0.1400(2) 0.42527(12) 0.67982(9) 0.0272(4) Uani 1 d .
H025 H 0.1751 0.4498 0.7146 0.033 Uiso 1 calc R
C026 C -0.05921(17) -0.01077(11) 0.65320(8) 0.0191(3) Uani 1 d .
H026 H -0.1356 0.0179 0.6562 0.023 Uiso 1 calc R
C027 C 0.2689(2) 0.31498(15) 0.39663(11) 0.0356(5) Uani 1 d .
H027 H 0.343 0.2861 0.3879 0.043 Uiso 1 calc R
C028 C 0.16544(17) -0.01111(11) 0.64665(8) 0.0212(4) Uani 1 d .
H028 H 0.2425 0.017 0.6453 0.025 Uiso 1 calc R
C029 C 0.31241(16) 0.00468(11) 0.47693(8) 0.0209(4) Uani 1 d .
H029 H 0.4 0.0064 0.471 0.025 Uiso 1 calc R
C030 C 0.0520(2) 0.39931(11) 0.42262(9) 0.0267(4) Uani 1 d .
H030 H -0.0223 0.4283 0.4311 0.032 Uiso 1 calc R
C031 C -0.06826(15) -0.00131(10) 0.50481(7) 0.0145(3) Uani 1 d .
C032 C 0.07800(18) 0.32726(11) 0.45246(8) 0.0208(4) Uani 1 d .
C033 C 0.24907(16) 0.07209(11) 0.49558(8) 0.0203(4) Uani 1 d .
H033 H 0.2943 0.1206 0.5025 0.024 Uiso 1 calc R
C034 C -0.17109(18) 0.33134(11) 0.49640(8) 0.0209(4) Uani 1 d .
C035 C -0.24596(16) 0.06609(11) 0.53311(8) 0.0184(3) Uani 1 d .
C036 C 0.4339(2) 0.24207(16) 0.69202(13) 0.0450(6) Uani 1 d .
H036 H 0.5141 0.2625 0.7022 0.054 Uiso 1 calc R
C037 C -0.23880(18) 0.22275(12) 0.78075(9) 0.0251(4) Uani 1 d .
H037 H -0.3017 0.2381 0.8083 0.03 Uiso 1 calc R
C038 C -0.30775(18) 0.13992(12) 0.55712(10) 0.0267(4) Uani 1 d .
H03A H -0.2462 0.1833 0.5612 0.04 Uiso 1 calc R
H03B H -0.3435 0.128 0.5965 0.04 Uiso 1 calc R
H03C H -0.3742 0.157 0.5294 0.04 Uiso 1 calc R
C039 C -0.01134(17) 0.33803(10) 0.63417(8) 0.0193(3) Uani 1 d .
C040 C -0.16498(19) 0.15571(12) 0.79276(9) 0.0250(4) Uani 1 d .
H040 H -0.1752 0.1265 0.8291 0.03 Uiso 1 calc R
C041 C -0.3603(2) 0.32266(15) 0.43701(10) 0.0335(5) Uani 1 d .
H041 H -0.4097 0.2954 0.4078 0.04 Uiso 1 calc R
C042 C 0.03951(17) 0.35115(10) 0.57731(8) 0.0196(3) Uani 1 d .
C043 C -0.07621(18) 0.13144(11) 0.75156(8) 0.0218(4) Uani 1 d .
H043 H -0.0268 0.0851 0.7598 0.026 Uiso 1 calc R
C044 C 0.2438(2) 0.38739(13) 0.36807(9) 0.0324(5) Uani 1 d .
H044 H 0.3014 0.4087 0.3401 0.039 Uiso 1 calc R
C045 C 0.05108(18) -0.13654(11) 0.64635(9) 0.0243(4) Uani 1 d .
H045 H 0.0504 -0.1938 0.6445 0.029 Uiso 1 calc R
C046 C 0.2415(2) 0.18106(17) 0.72190(11) 0.0411(6) Uani 1 d .
H046 H 0.1896 0.1605 0.7527 0.049 Uiso 1 calc R
C047 C 0.27683(19) 0.21242(12) 0.61833(10) 0.0286(4) Uani 1 d .
H047 H 0.2485 0.2138 0.5778 0.034 Uiso 1 calc R
C048 C 0.14083(19) 0.40366(11) 0.57306(9) 0.0237(4) Uani 1 d .
H048 H 0.176 0.4145 0.5349 0.028 Uiso 1 calc R
C049 C 0.3580(3) 0.21200(19) 0.73635(13) 0.0541(8) Uani 1 d .
H049 H 0.3857 0.2125 0.777 0.065 Uiso 1 calc R
C050 C 0.03726(19) 0.37437(11) 0.68534(9) 0.0233(4) Uani 1 d .
H050 H 0.0012 0.3647 0.7235 0.028 Uiso 1 calc R
C051 C -0.4031(2) 0.39294(16) 0.46289(11) 0.0398(5) Uani 1 d .
H051 H -0.482 0.4142 0.4514 0.048 Uiso 1 calc R
C052 C 0.5011(4) 0.4555(2) 0.7349(2) 0.0763(11) Uani 1 d .
H05A H 0.4445 0.4105 0.7452 0.092 Uiso 1 calc R
H05B H 0.5674 0.4582 0.7661 0.092 Uiso 1 calc R
C053 C -0.3310(2) 0.43250(15) 0.50568(12) 0.0411(6) Uani 1 d .
H053 H -0.3609 0.4807 0.5236 0.049 Uiso 1 calc R
C054 C 0.3938(2) 0.24266(15) 0.63308(12) 0.0383(5) Uani 1 d .
H054 H 0.4461 0.2637 0.6026 0.046 Uiso 1 calc R
B055 B 0.4771(2) 0.37754(17) 0.88122(14) 0.0370(6) Uani 1 d .

loop_
_atom_site_aniso_label
_atom_site_aniso_U_11
_atom_site_aniso_U_22
_atom_site_aniso_U_33
_atom_site_aniso_U_23
_atom_site_aniso_U_13
_atom_site_aniso_U_12
Cu01 0.01945(12) 0.01136(11) 0.01841(12) -0.00063(7) -0.00082(8) 0.00069(7)
P002 0.0165(2) 0.0152(2) 0.0175(2) 0.00062(16) -0.00075(16) 0.00190(16)
P003 0.0233(2) 0.0117(2) 0.0184(2) -0.00034(16) -0.00222(17) 0.00124(16)
Cl04 0.0629(5) 0.0429(4) 0.1001(7) 0.0279(4) 0.0028(4) -0.0075(3)
Cl05 0.0758(6) 0.0369(4) 0.1497(10) -0.0136(5) -0.0440(6) 0.0112(4)
F006 0.0325(7) 0.0485(9) 0.0543(9) -0.0197(7) 0.0080(6) 0.0062(6)
O007 0.0215(6) 0.0159(6) 0.0212(6) -0.0001(5) -0.0023(5) 0.0002(5)
F008 0.0683(12) 0.0674(12) 0.0584(11) -0.0035(9) 0.0186(9) 0.0287(9)
F009 0.0248(7) 0.0770(12) 0.0762(12) -0.0244(9) -0.0040(7) 0.0094(7)
F010 0.0389(8) 0.0552(10) 0.1061(15) -0.0374(10) 0.0242(9) -0.0161(7)
N011 0.0160(7) 0.0134(7) 0.0170(7) 0.0010(5) -0.0008(5) 0.0015(5)
N012 0.0164(7) 0.0139(7) 0.0178(7) 0.0000(5) 0.0003(5) 0.0000(5)
C013 0.0188(8) 0.0179(8) 0.0178(8) -0.0027(6) -0.0010(6) -0.0005(6)
C014 0.0386(11) 0.0228(10) 0.0343(11) -0.0068(8) -0.0079(9) 0.0088(8)
C015 0.0197(8) 0.0189(9) 0.0287(9) -0.0058(7) 0.0006(7) 0.0010(7)
C016 0.0204(8) 0.0174(8) 0.0297(10) 0.0014(7) -0.0045(7) 0.0009(7)
C017 0.0191(8) 0.0170(8) 0.0202(8) -0.0010(6) -0.0018(7) -0.0017(6)
C018 0.0320(10) 0.0256(10) 0.0295(10) 0.0066(8) 0.0029(8) 0.0038(8)
C019 0.0317(10) 0.0192(9) 0.0302(10) -0.0020(8) -0.0031(8) -0.0064(8)
C020 0.0214(8) 0.0162(8) 0.0160(8) -0.0002(6) -0.0006(6) 0.0023(6)
C021 0.0225(9) 0.0210(9) 0.0314(10) 0.0023(7) 0.0015(8) 0.0056(7)
C022 0.0228(9) 0.0209(9) 0.0203(9) 0.0015(7) -0.0016(7) -0.0023(7)
C023 0.0268(10) 0.0278(10) 0.0255(10) -0.0062(8) -0.0010(8) 0.0037(8)
C024 0.0550(14) 0.0181(9) 0.0222(10) 0.0026(7) -0.0010(9) -0.0068(9)
C025 0.0364(11) 0.0212(9) 0.0239(9) -0.0037(7) -0.0060(8) -0.0045(8)
C026 0.0188(8) 0.0201(9) 0.0183(8) 0.0012(6) 0.0006(6) 0.0034(7)
C027 0.0308(11) 0.0399(12) 0.0363(12) 0.0055(10) 0.0063(9) 0.0013(9)
C028 0.0194(8) 0.0188(9) 0.0255(9) 0.0034(7) 0.0011(7) 0.0026(7)
C029 0.0148(8) 0.0221(9) 0.0258(9) 0.0006(7) 0.0009(7) 0.0008(7)
C030 0.0405(11) 0.0164(9) 0.0232(9) 0.0009(7) -0.0015(8) 0.0024(8)
C031 0.0162(8) 0.0143(8) 0.0128(7) 0.0001(6) 0.0002(6) 0.0013(6)
C032 0.0281(9) 0.0168(8) 0.0175(8) 0.0002(6) -0.0014(7) -0.0023(7)
C033 0.0182(8) 0.0181(9) 0.0246(9) 0.0001(7) 0.0013(7) -0.0033(7)
C034 0.0245(9) 0.0176(9) 0.0204(9) 0.0013(7) -0.0009(7) 0.0024(7)
C035 0.0174(8) 0.0185(8) 0.0193(8) 0.0015(6) 0.0009(6) 0.0028(6)
C036 0.0279(11) 0.0409(13) 0.0659(17) 0.0120(12) -0.0169(11) -0.0110(10)
C037 0.0236(9) 0.0244(9) 0.0276(10) -0.0084(8) 0.0071(7) -0.0033(7)
C038 0.0222(9) 0.0219(9) 0.0361(11) -0.0040(8) 0.0045(8) 0.0051(7)
C039 0.0231(9) 0.0121(8) 0.0225(9) -0.0008(6) -0.0021(7) 0.0014(6)
C040 0.0306(10) 0.0236(9) 0.0207(9) -0.0008(7) 0.0037(8) -0.0042(8)
C041 0.0263(10) 0.0427(12) 0.0315(11) -0.0052(9) -0.0065(8) 0.0037(9)
C042 0.0256(9) 0.0129(8) 0.0202(8) -0.0014(6) -0.0040(7) 0.0023(7)
C043 0.0269(9) 0.0194(9) 0.0192(8) 0.0002(7) 0.0002(7) 0.0014(7)
C044 0.0431(12) 0.0308(11) 0.0234(10) 0.0002(8) 0.0026(9) -0.0139(9)
C045 0.0298(10) 0.0155(8) 0.0274(10) 0.0024(7) -0.0017(8) 0.0032(7)
C046 0.0350(12) 0.0563(15) 0.0318(12) 0.0130(11) -0.0102(9) -0.0166(11)
C047 0.0268(10) 0.0258(10) 0.0333(11) -0.0027(8) 0.0009(8) -0.0029(8)
C048 0.0313(10) 0.0159(8) 0.0240(9) 0.0012(7) -0.0013(8) -0.0018(7)
C049 0.0456(15) 0.0701(19) 0.0463(15) 0.0194(13) -0.0265(12) -0.0233(13)
C050 0.0313(10) 0.0172(9) 0.0215(9) -0.0015(7) -0.0011(7) 0.0003(7)
C051 0.0296(11) 0.0470(14) 0.0428(13) -0.0015(11) -0.0047(10) 0.0155(10)
C052 0.068(2) 0.0503(19) 0.111(3) 0.0199(19) -0.003(2) 0.0213(16)
C053 0.0418(13) 0.0332(12) 0.0483(14) -0.0090(10) -0.0042(11) 0.0195(10)
C054 0.0251(10) 0.0351(12) 0.0547(15) 0.0013(10) 0.0028(10) -0.0072(9)
B055 0.0201(11) 0.0407(14) 0.0502(16) -0.0137(12) 0.0061(10) 0.0013(10)

loop_
_atom_type_symbol
_atom_type_description
_atom_type_scat_dispersion_real
_atom_type_scat_dispersion_imag
_atom_type_scat_source
C C 0.0033 0.0016 'International Tables Vol C Tables 4.2.6.8 and 6.1.1.4'
H H 0 0 'International Tables Vol C Tables 4.2.6.8 and 6.1.1.4'
N N 0.0061 0.0033 'International Tables Vol C Tables 4.2.6.8 and 6.1.1.4'
O O 0.0106 0.006 'International Tables Vol C Tables 4.2.6.8 and 6.1.1.4'
P P 0.1023 0.0942 'International Tables Vol C Tables 4.2.6.8 and 6.1.1.4'
Cu Cu 0.3201 1.2651 'International Tables Vol C Tables 4.2.6.8 and 6.1.1.4'
B B 0.0013 0.0007 'International Tables Vol C Tables 4.2.6.8 and 6.1.1.4'
F F 0.0171 0.0103 'International Tables Vol C Tables 4.2.6.8 and 6.1.1.4'
Cl Cl 0.1484 0.1585 'International Tables Vol C Tables 4.2.6.8 and 6.1.1.4'

loop_
_geom_angle_atom_site_label_1
_geom_angle_atom_site_label_2
_geom_angle_atom_site_label_3
_geom_angle
_geom_angle_site_symmetry_1
_geom_angle_site_symmetry_3
N011 Cu01 N012 79.56(6) . .
N011 Cu01 P003 127.30(4) . .
N012 Cu01 P003 128.67(4) . .
N011 Cu01 P002 102.20(4) . .
N012 Cu01 P002 97.52(4) . .
P003 Cu01 P002 113.900(18) . .
C016 P002 C020 106.77(8) . .
C016 P002 C013 105.07(9) . .
C020 P002 C013 102.89(8) . .
C016 P002 Cu01 113.95(7) . .
C020 P002 Cu01 106.22(6) . .
C013 P002 Cu01 120.68(6) . .
C034 P003 C032 102.70(9) . .
C034 P003 C042 104.55(8) . .
C032 P003 C042 101.73(9) . .
C034 P003 Cu01 120.04(6) . .
C032 P003 Cu01 117.85(6) . .
C042 P003 Cu01 107.80(6) . .
C039 O007 C017 116.03(13) . .
C031 N011 C035 117.45(15) . .
C031 N011 Cu01 114.08(11) . .
C035 N011 Cu01 127.96(12) . .
C031 N012 C033 115.62(15) 3_556 .
C031 N012 Cu01 112.12(11) 3_556 .
C033 N012 Cu01 131.89(12) . .
C017 C013 C043 117.43(16) . .
C017 C013 P002 119.80(14) . .
C043 C013 P002 122.71(14) . .
C053 C014 C034 120.2(2) . .
C053 C014 H014 119.9 . .
C034 C014 H014 119.9 . .
C017 C015 C037 119.08(17) . .
C017 C015 H015 120.5 . .
C037 C015 H015 120.5 . .
C046 C016 C047 118.97(19) . .
C046 C016 P002 123.10(16) . .
C047 C016 P002 117.90(15) . .
C015 C017 C013 122.17(17) . .
C015 C017 O007 118.51(16) . .
C013 C017 O007 119.27(16) . .
C032 C018 C027 120.77(19) . .
C032 C018 H018 119.6 . .
C027 C018 H018 119.6 . .
C025 C019 C048 119.92(18) . .
C025 C019 H019 120 . .
C048 C019 H019 120 . .
C028 C020 C026 119.24(16) . .
C028 C020 P002 121.32(14) . .
C026 C020 P002 118.45(13) . .
C028 C021 C045 120.25(17) . .
C028 C021 H021 119.9 . .
C045 C021 H021 119.9 . .
C045 C022 C026 120.01(18) . .
C045 C022 H022 120 . .
C026 C022 H022 120 . .
C041 C023 C034 120.88(19) . .
C041 C023 H023 119.6 . .
C034 C023 H023 119.6 . .
C044 C024 C030 120.40(19) . .
C044 C024 H024 119.8 . .
C030 C024 H024 119.8 . .
C019 C025 C050 120.58(18) . .
C019 C025 H025 119.7 . .
C050 C025 H025 119.7 . .
C022 C026 C020 120.40(17) . .
C022 C026 H026 119.8 . .
C020 C026 H026 119.8 . .
C044 C027 C018 119.6(2) . .
C044 C027 H027 120.2 . .
C018 C027 H027 120.2 . .
C021 C028 C020 120.05(17) . .
C021 C028 H028 120 . .
C020 C028 H028 120 . .
C033 C029 C035 118.73(16) . 3_556
C033 C029 H029 120.6 . .
C035 C029 H029 120.6 3_556 .
C032 C030 C024 119.7(2) . .
C032 C030 H030 120.1 . .
C024 C030 H030 120.1 . .
N012 C031 N011 126.38(15) 3_556 .
N012 C031 C031 117.09(18) 3_556 3_556
N011 C031 C031 116.53(18) . 3_556
C018 C032 C030 119.29(18) . .
C018 C032 P003 118.03(14) . .
C030 C032 P003 122.50(15) . .
N012 C033 C029 122.24(17) . .
N012 C033 H033 118.9 . .
C029 C033 H033 118.9 . .
C023 C034 C014 118.89(18) . .
C023 C034 P003 118.56(14) . .
C014 C034 P003 122.52(15) . .
N011 C035 C029 119.52(16) . 3_556
N011 C035 C038 119.09(16) . .
C029 C035 C038 121.38(16) 3_556 .
C054 C036 C049 120.3(2) . .
C054 C036 H036 119.9 . .
C049 C036 H036 119.9 . .
C015 C037 C040 120.38(18) . .
C015 C037 H037 119.8 . .
C040 C037 H037 119.8 . .
C035 C038 H03A 109.5 . .
C035 C038 H03B 109.5 . .
H03A C038 H03B 109.5 . .
C035 C038 H03C 109.5 . .
H03A C038 H03C 109.5 . .
H03B C038 H03C 109.5 . .
C050 C039 O007 122.15(17) . .
C050 C039 C042 121.93(17) . .
O007 C039 C042 115.90(16) . .
C043 C040 C037 119.88(18) . .
C043 C040 H040 120.1 . .
C037 C040 H040 120.1 . .
C051 C041 C023 119.7(2) . .
C051 C041 H041 120.1 . .
C023 C041 H041 120.1 . .
C048 C042 C039 117.91(17) . .
C048 C042 P003 123.18(15) . .
C039 C042 P003 118.49(14) . .
C040 C043 C013 120.97(18) . .
C040 C043 H043 119.5 . .
C013 C043 H043 119.5 . .
C024 C044 C027 120.1(2) . .
C024 C044 H044 119.9 . .
C027 C044 H044 119.9 . .
C022 C045 C021 120.05(18) . .
C022 C045 H045 120 . .
C021 C045 H045 120 . .
C016 C046 C049 120.2(2) . .
C016 C046 H046 119.9 . .
C049 C046 H046 119.9 . .
C054 C047 C016 120.5(2) . .
C054 C047 H047 119.8 . .
C016 C047 H047 119.8 . .
C019 C048 C042 120.81(19) . .
C019 C048 H048 119.6 . .
C042 C048 H048 119.6 . .
C036 C049 C046 120.3(2) . .
C036 C049 H049 119.8 . .
C046 C049 H049 119.8 . .
C039 C050 C025 118.83(18) . .
C039 C050 H050 120.6 . .
C025 C050 H050 120.6 . .
C041 C051 C053 120.0(2) . .
C041 C051 H051 120 . .
C053 C051 H051 120 . .
Cl05 C052 Cl04 111.4(2) . .
Cl05 C052 H05A 109.3 . .
Cl04 C052 H05A 109.3 . .
Cl05 C052 H05B 109.3 . .
Cl04 C052 H05B 109.3 . .
H05A C052 H05B 108 . .
C051 C053 C014 120.2(2) . .
C051 C053 H053 119.9 . .
C014 C053 H053 119.9 . .
C036 C054 C047 119.8(2) . .
C036 C054 H054 120.1 . .
C047 C054 H054 120.1 . .
F009 B055 F010 111.3(2) . .
F009 B055 F006 109.8(2) . .
F010 B055 F006 109.55(19) . .
F009 B055 F008 108.4(2) . .
F010 B055 F008 108.6(2) . .
F006 B055 F008 109.2(2) . .

loop_
_geom_bond_atom_site_label_1
_geom_bond_atom_site_label_2
_geom_bond_distance
_geom_bond_site_symmetry_2
Cu01 N011 2.0708(15) .
Cu01 N012 2.1331(15) .
Cu01 P003 2.2282(6) .
Cu01 P002 2.2967(6) .
P002 C016 1.8209(19) .
P002 C020 1.8250(18) .
P002 C013 1.8258(18) .
P003 C034 1.8257(19) .
P003 C032 1.829(2) .
P003 C042 1.8336(18) .
Cl04 C052 1.775(4) .
Cl05 C052 1.751(3) .
F006 B055 1.401(3) .
O007 C039 1.391(2) .
O007 C017 1.401(2) .
F008 B055 1.403(4) .
F009 B055 1.361(3) .
F010 B055 1.373(3) .
N011 C031 1.344(2) .
N011 C035 1.349(2) .
N012 C031 1.334(2) 3_556
N012 C033 1.344(2) .
C013 C017 1.397(2) .
C013 C043 1.403(3) .
C014 C053 1.387(3) .
C014 C034 1.391(3) .
C014 H014 0.95 .
C015 C017 1.384(3) .
C015 C037 1.386(3) .
C015 H015 0.95 .
C016 C046 1.386(3) .
C016 C047 1.396(3) .
C018 C032 1.386(3) .
C018 C027 1.390(3) .
C018 H018 0.95 .
C019 C025 1.383(3) .
C019 C048 1.394(3) .
C019 H019 0.95 .
C020 C028 1.395(2) .
C020 C026 1.404(3) .
C021 C028 1.391(3) .
C021 C045 1.392(3) .
C021 H021 0.95 .
C022 C045 1.387(3) .
C022 C026 1.387(3) .
C022 H022 0.95 .
C023 C041 1.387(3) .
C023 C034 1.391(3) .
C023 H023 0.95 .
C024 C044 1.380(3) .
C024 C030 1.394(3) .
C024 H024 0.95 .
C025 C050 1.394(3) .
C025 H025 0.95 .
C026 H026 0.95 .
C027 C044 1.383(3) .
C027 H027 0.95 .
C028 H028 0.95 .
C029 C033 1.374(3) .
C029 C035 1.389(3) 3_556
C029 H029 0.95 .
C030 C032 1.393(3) .
C030 H030 0.95 .
C031 N012 1.334(2) 3_556
C031 C031 1.483(3) 3_556
C033 H033 0.95 .
C035 C029 1.389(3) 3_556
C035 C038 1.493(3) .
C036 C054 1.377(4) .
C036 C049 1.378(4) .
C036 H036 0.95 .
C037 C040 1.389(3) .
C037 H037 0.95 .
C038 H03A 0.98 .
C038 H03B 0.98 .
C038 H03C 0.98 .
C039 C050 1.386(3) .
C039 C042 1.400(3) .
C040 C043 1.388(3) .
C040 H040 0.95 .
C041 C051 1.380(3) .
C041 H041 0.95 .
C042 C048 1.396(3) .
C043 H043 0.95 .
C044 H044 0.95 .
C045 H045 0.95 .
C046 C049 1.386(3) .
C046 H046 0.95 .
C047 C054 1.388(3) .
C047 H047 0.95 .
C048 H048 0.95 .
C049 H049 0.95 .
C050 H050 0.95 .
C051 C053 1.386(4) .
C051 H051 0.95 .
C052 H05A 0.99 .
C052 H05B 0.99 .
C053 H053 0.95 .
C054 H054 0.95 .
